data_9000710
loop_
_publ_author_name
'Winter, J. K.'
'Ghose, S.'

_publ_section_title
;
 Thermal expansion and high-temperature crystal chemistry of the Al2SiO5
 polymorphs
 T = 25 deg C
;
_journal_name_full 'American Mineralogist'
_journal_page_first 573
_journal_page_last 586
_journal_volume 64
_journal_year 1979
_chemical_formula_sum 'Al2 O5 Si'
_chemical_name_mineral Sillimanite
_space_group_IT_number 62
_symmetry_space_group_name_Hall '-P 2c 2ab'
_symmetry_space_group_name_H-M 'P b n m'
_cell_angle_alpha 90
_cell_angle_beta 90
_cell_angle_gamma 90
_cell_length_a 7.4883
_cell_length_b 7.6808
_cell_length_c 5.7774
_cell_formula_units_Z 4
_cell_volume 332.294
_database_code_amcsd 0000723
_diffrn_ambient_temperature 298.15
_exptl_crystal_density_diffrn 3.239
_cod_original_formula_sum 'Al2 Si O5'
_cod_database_code 9000710

loop_
_space_group_symop_operation_xyz
x,y,z
x,y,1/2-z
-x,-y,1/2+z
1/2+x,1/2-y,1/2+z
1/2-x,1/2+y,1/2-z
1/2-x,1/2+y,z
1/2+x,1/2-y,-z
-x,-y,-z

loop_
_atom_site_aniso_label
_atom_site_aniso_U_11
_atom_site_aniso_U_22
_atom_site_aniso_U_33
_atom_site_aniso_U_12
_atom_site_aniso_U_13
_atom_site_aniso_U_23
Al1 0.00256 0.00568 0.00693 -0.00029 0.00000 -0.00022
Al2 0.00341 0.00717 0.00761 -0.00029 0.00000 0.00000
Si 0.00227 0.00568 0.00761 -0.00058 0.00000 0.00000
O1 0.00341 0.00807 0.00930 -0.00146 0.00000 0.00000
O2 0.00341 0.00986 0.00795 -0.00117 0.00000 0.00000
O3 0.00852 0.00986 0.01505 -0.00466 0.00000 0.00000
O4 0.00625 0.00747 0.00744 -0.00146 0.00000 0.00000

loop_
_atom_site_label
_atom_site_fract_x
_atom_site_fract_y
_atom_site_fract_z
Al1 0.00000 0.00000 0.00000
Al2 0.14170 0.34490 0.25000
Si 0.15330 0.34020 0.75000
O1 0.36050 0.40940 0.75000
O2 0.35690 0.43410 0.25000
O3 0.47630 0.00150 0.75000
O4 0.12520 0.22300 0.51450

loop_
_cod_related_entry_id
_cod_related_entry_database
_cod_related_entry_code
1 AMCSD 0000723
